data_2019688
loop_
_publ_author_name
'Nayak, Prakash S.'
'Narayana, Badiadka'
'Yathirajan, Hemmige S.'
'Hosten, Eric C.'
'Betz, Richard'
'Glidewell, Christopher'

_publ_section_title
;
 (2<i>E</i>)-3-(6-Methoxynaphthalen-2-yl)-1-(pyridin-3-yl)prop-2-en-1-one
 and its cyclocondensation product with guanidine,
 (4<i>RS</i>)-2-amino-4-(6-methoxynaphthalen-2-yl)-6-(pyridin-3-yl)-3,4-dihydropyrimidine
 monohydrate: two types of hydrogen-bonded sheet
;
_journal_coeditor_code SK3565
_journal_issue 11
_journal_name_full 'Acta Crystallographica Section C'
_journal_page_first 1011
_journal_page_last 1016
_journal_paper_doi 10.1107/S2053229614021524
_journal_volume 70
_journal_year 2014
_chemical_formula_iupac 'C20 H18 N4 O , H2 O'
_chemical_formula_moiety 'C20 H18 N4 O, H2 O'
_chemical_formula_sum 'C20 H20 N4 O2'
_chemical_formula_weight 348.40
_chemical_name_systematic
'(<i>RS</i>)-2-Amino-4-(6-methoxynaphthalen-2-yl)-6-(pyridin-3-yl)-3,4-dihydropyrimidine monohydrate'
_space_group_crystal_system monoclinic
_space_group_IT_number 14
_space_group_name_Hall '-P 2ybc'
_space_group_name_H-M_alt 'P 1 21/c 1'
_symmetry_space_group_name_Hall '-P 2ybc'
_symmetry_space_group_name_H-M 'P 1 21/c 1'
_atom_sites_solution_hydrogens mixed
_audit_creation_method SHELXL2014
_cell_angle_alpha 90
_cell_angle_beta 112.8300(10)
_cell_angle_gamma 90
_cell_formula_units_Z 4
_cell_length_a 17.2244(5)
_cell_length_b 5.9552(2)
_cell_length_c 18.5173(6)
_cell_measurement_reflns_used 4319
_cell_measurement_temperature 200(2)
_cell_measurement_theta_max 28.289
_cell_measurement_theta_min 2.228
_cell_volume 1750.61(10)
_computing_cell_refinement
;
SAINT (Bruker, 2009)
;
_computing_data_collection
;
APEX2 (Bruker, 2009)
;
_computing_data_reduction
;
SAINT (Bruker, 2009)
;
_computing_molecular_graphics
;
PLATON (Spek, 2009)
;
_computing_publication_material
;
PLATON (Spek, 2009) and SHELXL2014 (Sheldrick, 2014)
;
_computing_structure_refinement
;
SHELXL2014 (Sheldrick, 2014)
;
_computing_structure_solution
;
SHELXS97 (Sheldrick, 2008)
;
_diffrn_ambient_temperature 200(2)
_diffrn_measured_fraction_theta_full 0.998
_diffrn_measured_fraction_theta_max 0.996
_diffrn_measurement_device_type 'Bruker APEXII CCD area-detector'
_diffrn_measurement_method '\f and \w scans'
_diffrn_radiation_type MoK\a
_diffrn_radiation_wavelength 0.71073
_diffrn_reflns_av_R_equivalents 0.0143
_diffrn_reflns_limit_h_max 22
_diffrn_reflns_limit_h_min -22
_diffrn_reflns_limit_k_max 7
_diffrn_reflns_limit_k_min -7
_diffrn_reflns_limit_l_max 22
_diffrn_reflns_limit_l_min -24
_diffrn_reflns_number 15830
_diffrn_reflns_theta_full 25.242
_diffrn_reflns_theta_max 28.289
_diffrn_reflns_theta_min 2.228
_diffrn_standards_number 0
_exptl_absorpt_coefficient_mu 0.088
_exptl_absorpt_correction_T_max 0.972
_exptl_absorpt_correction_T_min 0.895
_exptl_absorpt_correction_type multi-scan
_exptl_absorpt_process_details
;
(SADABS; Sheldrick, 2003)
;
_exptl_crystal_colour yellow
_exptl_crystal_density_diffrn 1.322
_exptl_crystal_description block
_exptl_crystal_F_000 736
_exptl_crystal_size_max 0.670
_exptl_crystal_size_mid 0.539
_exptl_crystal_size_min 0.317
_refine_diff_density_max 0.290
_refine_diff_density_min -0.172
_refine_ls_extinction_method none
_refine_ls_goodness_of_fit_ref 1.036
_refine_ls_hydrogen_treatment constr
_refine_ls_matrix_type full
_refine_ls_number_parameters 236
_refine_ls_number_reflns 4319
_refine_ls_number_restraints 0
_refine_ls_restrained_S_all 1.036
_refine_ls_R_factor_all 0.0499
_refine_ls_R_factor_gt 0.0408
_refine_ls_shift/su_max 0.001
_refine_ls_shift/su_mean 0.000
_refine_ls_structure_factor_coef Fsqd
_refine_ls_weighting_details 'w = 1/[\s^2^(Fo^2^)+(0.0554P)^2^+0.5610P] where P=(Fo^2^+2Fc^2^)/3'
_refine_ls_weighting_scheme calc
_refine_ls_wR_factor_gt 0.1084
_refine_ls_wR_factor_ref 0.1161
_reflns_number_gt 3596
_reflns_number_total 4319
_reflns_threshold_expression I>2\s(I)
_cod_data_source_file sk3565sup1.cif
_cod_data_source_block II
_cod_depositor_comments 'Adding full bibliography for 2019687--2019688.cif.'
_cod_database_code 2019688
_cod_database_fobs_code 2019688
_shelx_space_group_comment
;
The symmetry employed for this shelxl refinement is uniquely defined
by the following loop, which should always be used as a source of
symmetry information in preference to the above space-group names.
They are only intended as comments.
;
_shelx_estimated_absorpt_t_min 0.943
_shelx_estimated_absorpt_t_max 0.973
_shelxl_version_number 2.014

loop_
_space_group_symop_operation_xyz
'x, y, z'
'-x, y+1/2, -z+1/2'
'-x, -y, -z'
'x, -y-1/2, z-1/2'

loop_
_atom_site_type_symbol
_atom_site_label
_atom_site_fract_x
_atom_site_fract_y
_atom_site_fract_z
_atom_site_U_iso_or_equiv
_atom_site_adp_type
_atom_site_calc_flag
_atom_site_occupancy
N N1 0.89139(6) 0.52266(17) 0.41737(5) 0.0298(2) Uani d 1
C C2 0.87565(7) 0.3476(2) 0.45317(6) 0.0277(2) Uani d 1
N N3 0.80838(6) 0.21208(18) 0.42197(6) 0.0316(2) Uani d 1
H H3 0.8063 0.0906 0.4520 0.038 Uiso d 1
C C4 0.73670(7) 0.2640(2) 0.34898(7) 0.0314(3) Uani d 1
H H4 0.7175 0.1223 0.3182 0.038 Uiso calc 1
C C5 0.76718(7) 0.4235(2) 0.30296(7) 0.0326(3) Uani d 1
H H5 0.7360 0.4394 0.2482 0.039 Uiso calc 1
C C6 0.83758(7) 0.5437(2) 0.33777(6) 0.0286(2) Uani d 1
N N21 0.92997(6) 0.29906(19) 0.52711(6) 0.0340(2) Uani d 1
H H211 0.9280 0.1599 0.5450 0.041 Uiso d 1
H H212 0.9812 0.3593 0.5417 0.041 Uiso d 1
C C41 0.58418(7) 0.2716(2) 0.33298(7) 0.0313(3) Uani d 1
H H41 0.5752 0.1391 0.3023 0.038 Uiso calc 1
C C42 0.66312(7) 0.3639(2) 0.36432(7) 0.0308(3) Uani d 1
C C43 0.67574(8) 0.5617(2) 0.40969(9) 0.0421(3) Uani d 1
H H43 0.7302 0.6276 0.4311 0.051 Uiso calc 1
C C44 0.61107(8) 0.6597(3) 0.42323(9) 0.0455(3) Uani d 1
H H44 0.6213 0.7918 0.4543 0.055 Uiso calc 1
C C44a 0.52881(7) 0.5675(2) 0.39167(7) 0.0344(3) Uani d 1
C C45 0.46096(8) 0.6671(2) 0.40564(8) 0.0405(3) Uani d 1
H H45 0.4701 0.7986 0.4369 0.049 Uiso calc 1
C C46 0.38268(8) 0.5734(3) 0.37404(8) 0.0404(3) Uani d 1
C C47 0.36847(8) 0.3804(3) 0.32683(9) 0.0446(3) Uani d 1
H H47 0.3134 0.3188 0.3042 0.054 Uiso calc 1
C C48 0.43269(8) 0.2804(3) 0.31298(8) 0.0406(3) Uani d 1
H H48 0.4220 0.1494 0.2813 0.049 Uiso calc 1
C C48a 0.51539(7) 0.3709(2) 0.34562(7) 0.0311(3) Uani d 1
O O146 0.31249(6) 0.6528(2) 0.38374(7) 0.0538(3) Uani d 1
C C146 0.32473(11) 0.8329(3) 0.43708(10) 0.0573(4) Uani d 1
H H46A 0.2715 0.8665 0.4425 0.086 Uiso calc 1
H H46B 0.3438 0.9659 0.4174 0.086 Uiso calc 1
H H46C 0.3674 0.7908 0.4883 0.086 Uiso calc 1
N N61 0.87654(7) 0.8262(2) 0.17333(7) 0.0429(3) Uani d 1
C C62 0.85457(8) 0.6778(2) 0.21618(7) 0.0356(3) Uani d 1
H H62 0.8297 0.5405 0.1921 0.043 Uiso calc 1
C C63 0.86594(7) 0.7125(2) 0.29423(6) 0.0293(2) Uani d 1
C C64 0.90497(7) 0.9109(2) 0.32890(7) 0.0331(3) Uani d 1
H H64 0.9159 0.9400 0.3824 0.040 Uiso calc 1
C C65 0.92794(9) 1.0666(2) 0.28517(8) 0.0402(3) Uani d 1
H H65 0.9539 1.2042 0.3079 0.048 Uiso calc 1
C C66 0.91230(9) 1.0179(3) 0.20805(9) 0.0437(3) Uani d 1
H H66 0.9276 1.1256 0.1781 0.052 Uiso calc 1
O O71 0.86814(7) -0.15413(16) 0.53121(6) 0.0436(2) Uani d 1
H H711 0.8726 -0.2222 0.5751 0.065 Uiso d 1
H H712 0.8813 -0.2572 0.5020 0.065 Uiso d 1

loop_
_atom_site_aniso_label
_atom_site_aniso_U_11
_atom_site_aniso_U_22
_atom_site_aniso_U_33
_atom_site_aniso_U_12
_atom_site_aniso_U_13
_atom_site_aniso_U_23
N1 0.0284(5) 0.0340(5) 0.0245(4) -0.0007(4) 0.0077(4) 0.0021(4)
C2 0.0261(5) 0.0307(6) 0.0271(5) 0.0031(4) 0.0112(4) -0.0001(4)
N3 0.0279(5) 0.0325(5) 0.0327(5) -0.0003(4) 0.0099(4) 0.0045(4)
C4 0.0260(5) 0.0345(6) 0.0305(6) -0.0021(5) 0.0076(4) -0.0026(5)
C5 0.0286(5) 0.0416(7) 0.0257(5) 0.0015(5) 0.0085(4) 0.0012(5)
C6 0.0267(5) 0.0340(6) 0.0257(5) 0.0043(4) 0.0107(4) 0.0011(4)
N21 0.0312(5) 0.0375(6) 0.0292(5) -0.0024(4) 0.0072(4) 0.0065(4)
C41 0.0291(5) 0.0325(6) 0.0292(5) -0.0044(5) 0.0080(4) -0.0022(5)
C42 0.0267(5) 0.0334(6) 0.0302(5) -0.0018(5) 0.0086(4) 0.0014(5)
C43 0.0277(6) 0.0417(7) 0.0531(8) -0.0082(5) 0.0115(5) -0.0130(6)
C44 0.0333(6) 0.0423(8) 0.0566(8) -0.0063(6) 0.0128(6) -0.0191(6)
C44a 0.0287(6) 0.0372(7) 0.0341(6) -0.0007(5) 0.0086(5) -0.0003(5)
C45 0.0358(6) 0.0440(8) 0.0398(7) 0.0025(6) 0.0127(5) -0.0042(6)
C46 0.0305(6) 0.0530(8) 0.0380(6) 0.0062(6) 0.0137(5) 0.0092(6)
C47 0.0266(6) 0.0543(9) 0.0496(8) -0.0074(6) 0.0110(5) 0.0026(7)
C48 0.0313(6) 0.0439(8) 0.0428(7) -0.0095(5) 0.0103(5) -0.0048(6)
C48a 0.0263(5) 0.0344(6) 0.0291(5) -0.0042(5) 0.0070(4) 0.0024(5)
O146 0.0342(5) 0.0753(8) 0.0545(6) 0.0089(5) 0.0201(5) 0.0028(6)
C146 0.0525(9) 0.0758(12) 0.0480(8) 0.0214(8) 0.0243(7) 0.0085(8)
N61 0.0432(6) 0.0574(8) 0.0340(5) 0.0101(5) 0.0215(5) 0.0100(5)
C62 0.0326(6) 0.0459(7) 0.0298(6) 0.0054(5) 0.0137(5) 0.0026(5)
C63 0.0227(5) 0.0387(6) 0.0272(5) 0.0066(4) 0.0105(4) 0.0050(5)
C64 0.0314(6) 0.0377(7) 0.0328(6) 0.0060(5) 0.0154(5) 0.0034(5)
C65 0.0393(7) 0.0381(7) 0.0480(7) 0.0037(5) 0.0222(6) 0.0058(6)
C66 0.0452(7) 0.0478(8) 0.0466(7) 0.0075(6) 0.0272(6) 0.0141(6)
O71 0.0618(6) 0.0328(5) 0.0380(5) 0.0013(4) 0.0215(4) 0.0009(4)

loop_
_atom_type_symbol
_atom_type_description
_atom_type_scat_dispersion_real
_atom_type_scat_dispersion_imag
_atom_type_scat_source
C C 0.0033 0.0016 'International Tables Vol C Tables 4.2.6.8 and 6.1.1.4'
H H 0.0000 0.0000 'International Tables Vol C Tables 4.2.6.8 and 6.1.1.4'
N N 0.0061 0.0033 'International Tables Vol C Tables 4.2.6.8 and 6.1.1.4'
O O 0.0106 0.0060 'International Tables Vol C Tables 4.2.6.8 and 6.1.1.4'

loop_
_geom_angle_atom_site_label_1
_geom_angle_atom_site_label_2
_geom_angle_atom_site_label_3
_geom_angle
_geom_angle_publ_flag
C2 N1 C6 114.59(10) ?
N1 C2 N3 124.70(10) ?
N1 C2 N21 118.69(10) ?
N3 C2 N21 116.61(10) ?
C2 N3 C4 123.13(10) ?
C2 N3 H3 116.1 ?
C4 N3 H3 120.3 ?
N3 C4 C5 107.56(9) ?
N3 C4 C42 111.98(10) ?
C5 C4 C42 111.00(10) ?
N3 C4 H4 108.7 ?
C5 C4 H4 108.7 ?
C42 C4 H4 108.7 ?
C6 C5 C4 121.08(10) ?
C6 C5 H5 119.5 ?
C4 C5 H5 119.5 ?
C5 C6 N1 124.13(11) ?
C5 C6 C63 121.87(10) ?
N1 C6 C63 114.00(10) ?
C2 N21 H211 117.3 ?
C2 N21 H212 115.8 ?
H211 N21 H212 115.8 ?
C42 C41 C48a 121.14(11) ?
C42 C41 H41 119.4 ?
C48a C41 H41 119.4 ?
C41 C42 C43 118.98(11) ?
C41 C42 C4 121.70(11) ?
C43 C42 C4 119.28(10) ?
C44 C43 C42 121.15(12) ?
C44 C43 H43 119.4 ?
C42 C43 H43 119.4 ?
C43 C44 C44a 121.04(13) ?
C43 C44 H44 119.5 ?
C44a C44 H44 119.5 ?
C48a C44a C44 118.23(11) ?
C48a C44a C45 120.15(11) ?
C44 C44a C45 121.63(12) ?
C46 C45 C44a 119.80(13) ?
C46 C45 H45 120.1 ?
C44a C45 H45 120.1 ?
C45 C46 O146 125.24(14) y
C45 C46 C47 120.38(12) ?
C47 C46 O146 114.39(12) y
C48 C47 C46 120.99(12) ?
C48 C47 H47 119.5 ?
C46 C47 H47 119.5 ?
C47 C48 C48a 120.42(13) ?
C47 C48 H48 119.8 ?
C48a C48 H48 119.8 ?
C44a C48a C48 118.25(12) ?
C44a C48a C41 119.46(11) ?
C48 C48a C41 122.29(12) ?
C46 O146 C146 116.82(12) ?
O146 C146 H46A 109.5 ?
O146 C146 H46B 109.5 ?
H46A C146 H46B 109.5 ?
O146 C146 H46C 109.5 ?
H46A C146 H46C 109.5 ?
H46B C146 H46C 109.5 ?
C62 N61 C66 117.56(12) ?
N61 C62 C63 123.91(13) ?
N61 C62 H62 118.0 ?
C63 C62 H62 118.0 ?
C64 C63 C62 116.95(11) ?
C64 C63 C6 121.84(10) ?
C62 C63 C6 121.20(11) ?
C65 C64 C63 119.75(12) ?
C65 C64 H64 120.1 ?
C63 C64 H64 120.1 ?
C66 C65 C64 118.66(14) ?
C66 C65 H65 120.7 ?
C64 C65 H65 120.7 ?
N61 C66 C65 123.12(13) ?
N61 C66 H66 118.4 ?
C65 C66 H66 118.4 ?
H711 O71 H712 106.6 ?

loop_
_geom_bond_atom_site_label_1
_geom_bond_atom_site_label_2
_geom_bond_distance
_geom_bond_publ_flag
N1 C2 1.3189(15) y
C2 N3 1.3447(15) y
N3 C4 1.4668(15) y
N3 H3 0.9212 ?
C4 C5 1.5005(17) y
C4 C42 1.5232(16) ?
C4 H4 1.0000 ?
C5 C6 1.3389(17) y
C5 H5 0.9500 ?
C6 N1 1.4096(14) y
C2 N21 1.3563(14) y
N21 H211 0.8981 ?
N21 H212 0.8912 ?
C6 C63 1.4848(16) ?
C41 C42 1.3692(16) y
C41 H41 0.9500 ?
C42 C43 1.4141(18) y
C43 C44 1.3640(19) y
C43 H43 0.9500 ?
C44 C44a 1.4172(17) y
C44 H44 0.9500 ?
C44a C45 1.4211(18) y
C45 C46 1.3637(19) y
C45 H45 0.9500 ?
C46 O146 1.3734(16) ?
C46 C47 1.407(2) y
C47 C48 1.365(2) y
C47 H47 0.9500 ?
C48 C48a 1.4202(16) y
C48a C41 1.4224(17) y
C44a C48a 1.4133(18) y
C48 H48 0.9500 ?
O146 C146 1.417(2) ?
C146 H46A 0.9800 ?
C146 H46B 0.9800 ?
C146 H46C 0.9800 ?
N61 C62 1.3368(17) ?
N61 C66 1.338(2) ?
C62 C63 1.3966(16) ?
C62 H62 0.9500 ?
C63 C64 1.3877(18) ?
C64 C65 1.3857(18) ?
C64 H64 0.9500 ?
C65 C66 1.378(2) ?
C65 H65 0.9500 ?
C66 H66 0.9500 ?
O71 H711 0.8845 ?
O71 H712 0.9034 ?

loop_
_geom_hbond_atom_site_label_D
_geom_hbond_atom_site_label_H
_geom_hbond_atom_site_label_A
_geom_hbond_site_symmetry_A
_geom_hbond_distance_DH
_geom_hbond_distance_HA
_geom_hbond_distance_DA
_geom_hbond_angle_DHA
_geom_hbond_publ_flag
N3 H3 O71 . 0.92 2.05 2.8795(14) 149 y
N21 H211 O71 . 0.90 2.10 2.9132(15) 150 y
N21 H212 N1 3_766 0.89 2.14 3.0327(15) 175 y
O71 H711 N61 4_566 0.88 1.90 2.7751(16) 171 y
O71 H712 N1 1_545 0.90 2.10 2.9940(14) 169 y

loop_
_geom_torsion_atom_site_label_1
_geom_torsion_atom_site_label_2
_geom_torsion_atom_site_label_3
_geom_torsion_atom_site_label_4
_geom_torsion
_geom_torsion_publ_flag
C6 N1 C2 N3 -8.17(16) ?
C6 N1 C2 N21 172.54(10) ?
N1 C2 N3 C4 -10.46(18) ?
N21 C2 N3 C4 168.84(10) ?
C2 N3 C4 C5 23.21(15) ?
C2 N3 C4 C42 -99.00(13) ?
N3 C4 C5 C6 -19.82(16) ?
C42 C4 C5 C6 103.00(13) ?
C4 C5 C6 N1 4.27(19) ?
C4 C5 C6 C63 -176.20(11) ?
C2 N1 C6 C5 11.10(17) ?
C2 N1 C6 C63 -168.46(10) ?
C48a C41 C42 C43 -0.24(18) ?
C48a C41 C42 C4 -177.88(11) ?
N3 C4 C42 C41 -124.93(12) ?
C5 C4 C42 C41 114.84(13) ?
N3 C4 C42 C43 57.43(15) ?
C5 C4 C42 C43 -62.80(14) ?
C41 C42 C43 C44 0.7(2) ?
C4 C42 C43 C44 178.40(13) ?
C42 C43 C44 C44a -0.6(2) ?
C43 C44 C44a C48a -0.1(2) ?
C43 C44 C44a C45 179.67(14) ?
C48a C44a C45 C46 -0.4(2) ?
C44 C44a C45 C46 179.85(13) ?
C44a C45 C46 O146 179.50(12) ?
C44a C45 C46 C47 -0.9(2) ?
C45 C46 C47 C48 1.4(2) ?
O146 C46 C47 C48 -178.96(13) ?
C46 C47 C48 C48a -0.5(2) ?
C44 C44a C48a C48 -179.05(13) ?
C45 C44a C48a C48 1.22(18) ?
C44 C44a C48a C41 0.49(18) ?
C45 C44a C48a C41 -179.23(12) ?
C47 C48 C48a C44a -0.7(2) ?
C47 C48 C48a C41 179.73(12) ?
C42 C41 C48a C44a -0.35(18) ?
C42 C41 C48a C48 179.17(12) ?
C45 C46 O146 C146 -6.6(2) y
C47 C46 O146 C146 173.76(13) ?
C66 N61 C62 C63 0.70(19) ?
N61 C62 C63 C64 -2.14(18) ?
N61 C62 C63 C6 178.00(11) ?
C5 C6 C63 C64 144.25(12) ?
N1 C6 C63 C64 -36.18(15) ?
C5 C6 C63 C62 -35.90(17) ?
N1 C6 C63 C62 143.67(11) ?
C62 C63 C64 C65 2.19(17) ?
C6 C63 C64 C65 -177.96(11) ?
C63 C64 C65 C66 -0.94(18) ?
C62 N61 C66 C65 0.7(2) ?
C64 C65 C66 N61 -0.6(2) ?
